data_7052676
loop_
_publ_author_name
'Poulter, Neil'
'Donaldson, Matthew'
'Mulley, Geraldine'
'Duque, Luis'
'Waterfield, Nicholas'
'Shard, Alex G.'
'Spencer, Steve'
'Jenkins, A. Tobias A.'
'Johnson, Andrew L.'

_publ_section_title
;
 Plasma deposited metal Schiff-base compounds as antimicrobials
;
_journal_issue 7
_journal_name_full 'New Journal of Chemistry'
_journal_page_first 1477
_journal_paper_doi 10.1039/c1nj20091g
_journal_volume 35
_journal_year 2011
_chemical_formula_sum 'C20 H20 Cu N2 O2'
_chemical_formula_weight 383.92
_chemical_name_systematic
;
?
;
_space_group_IT_number 14
_symmetry_cell_setting monoclinic
_symmetry_space_group_name_Hall '-P 2ybc'
_symmetry_space_group_name_H-M 'P 1 21/c 1'
_atom_sites_solution_hydrogens geom
_atom_sites_solution_primary direct
_atom_sites_solution_secondary difmap
_audit_creation_method SHELXL-97
_cell_angle_alpha 90.00
_cell_angle_beta 102.8980(10)
_cell_angle_gamma 90.00
_cell_formula_units_Z 4
_cell_length_a 10.7130(2)
_cell_length_b 7.35600(10)
_cell_length_c 22.3240(4)
_cell_measurement_reflns_used 4117
_cell_measurement_temperature 150(2)
_cell_measurement_theta_max 28.28
_cell_measurement_theta_min 8.54
_cell_volume 1714.85(5)
_computing_cell_refinement 'HKL Scalepack (Otwinowski & Minor 1997)'
_computing_data_collection 'Kappa CCD'
_computing_data_reduction 'Denzo and Scalepak (Otwinowski & Minor, 1997)'
_computing_molecular_graphics 'ORTEP 3 for Windows (Farrugia, 1997)'
_computing_publication_material 'SHELXL-97 (Sheldrick, 1997)'
_computing_structure_refinement 'SHELXL-97 (Sheldrick, 1997)'
_computing_structure_solution 'SHELXS-86 (Sheldrick, 1986)'
_diffrn_ambient_temperature 150(2)
_diffrn_measured_fraction_theta_full 0.966
_diffrn_measured_fraction_theta_max 0.966
_diffrn_measurement_device_type 'Bruker Kappa CCD Diffractometer'
_diffrn_measurement_method 'omega and phi scans'
_diffrn_radiation_monochromator graphite
_diffrn_radiation_source 'fine-focus sealed tube'
_diffrn_radiation_type MoK\a
_diffrn_radiation_wavelength 0.71073
_diffrn_reflns_av_R_equivalents 0.1017
_diffrn_reflns_av_sigmaI/netI 0.0486
_diffrn_reflns_limit_h_max 13
_diffrn_reflns_limit_h_min -14
_diffrn_reflns_limit_k_max 9
_diffrn_reflns_limit_k_min -9
_diffrn_reflns_limit_l_max 29
_diffrn_reflns_limit_l_min -29
_diffrn_reflns_number 24844
_diffrn_reflns_theta_full 28.28
_diffrn_reflns_theta_max 28.28
_diffrn_reflns_theta_min 8.54
_diffrn_standards_decay_% 0
_diffrn_standards_interval_count 0
_diffrn_standards_interval_time 0
_diffrn_standards_number 0
_exptl_absorpt_coefficient_mu 1.289
_exptl_absorpt_correction_T_max 0.8503
_exptl_absorpt_correction_T_min 0.7826
_exptl_absorpt_correction_type none
_exptl_crystal_colour blue
_exptl_crystal_density_diffrn 1.487
_exptl_crystal_density_method 'not measured'
_exptl_crystal_description block
_exptl_crystal_F_000 796
_exptl_crystal_size_max 0.20
_exptl_crystal_size_mid 0.17
_exptl_crystal_size_min 0.13
_refine_diff_density_max 0.336
_refine_diff_density_min -0.399
_refine_diff_density_rms 0.066
_refine_ls_extinction_coef 0.0031(17)
_refine_ls_extinction_expression Fc^*^=kFc[1+0.001xFc^2^\l^3^/sin(2\q)]^-1/4^
_refine_ls_extinction_method SHELXL
_refine_ls_goodness_of_fit_ref 1.039
_refine_ls_hydrogen_treatment constr
_refine_ls_matrix_type full
_refine_ls_number_parameters 227
_refine_ls_number_reflns 4117
_refine_ls_number_restraints 0
_refine_ls_restrained_S_all 1.039
_refine_ls_R_factor_all 0.0439
_refine_ls_R_factor_gt 0.0339
_refine_ls_shift/su_max 0.001
_refine_ls_shift/su_mean 0.000
_refine_ls_structure_factor_coef Fsqd
_refine_ls_weighting_details 'calc w=1/[\s^2^(Fo^2^)+(0.0446P)^2^+0.6218P] where P=(Fo^2^+2Fc^2^)/3'
_refine_ls_weighting_scheme calc
_refine_ls_wR_factor_gt 0.0856
_refine_ls_wR_factor_ref 0.0910
_reflns_number_gt 3479
_reflns_number_total 4117
_reflns_threshold_expression >2sigma(I)
_cod_data_source_file c1nj20091g.txt
_cod_data_source_block h08alj15
_cod_depositor_comments
;
The following automatic conversions were performed:

'_symmetry_cell_setting' value 'Monoclinic' changed to 'monoclinic'
according to /home/saulius/struct/CIF-dictionaries/cif_core.dic
dictionary named 'cif_core.dic' version 2.4.1 from
2010-06-29.

'_refine_ls_hydrogen_treatment' value 'Constr' changed
to 'constr' according to
/home/saulius/struct/CIF-dictionaries/cif_core.dic dictionary named
'cif_core.dic' version 2.4.1 from 2010-06-29.

Automatic conversion script
Id: cif_fix_values 1715 2011-07-08 13:25:40Z adriana 
;
_cod_original_sg_symbol_H-M P21/c
_cod_database_code 7052676

loop_
_symmetry_equiv_pos_as_xyz
'x, y, z'
'-x, y+1/2, -z+1/2'
'-x, -y, -z'
'x, -y-1/2, z-1/2'

loop_
_atom_site_label
_atom_site_type_symbol
_atom_site_fract_x
_atom_site_fract_y
_atom_site_fract_z
_atom_site_U_iso_or_equiv
_atom_site_adp_type
_atom_site_occupancy
_atom_site_symmetry_multiplicity
_atom_site_calc_flag
_atom_site_refinement_flags
_atom_site_disorder_assembly
_atom_site_disorder_group
Cu1 Cu 0.828350(18) 0.26658(3) 0.383655(9) 0.01733(10) Uani 1 1 d . . .
O1 O 0.80129(13) 0.2141(2) 0.29848(6) 0.0270(3) Uani 1 1 d . . .
O2 O 0.84908(12) 0.30596(19) 0.46897(6) 0.0240(3) Uani 1 1 d . . .
N1 N 0.65130(13) 0.37235(19) 0.37203(6) 0.0186(3) Uani 1 1 d . . .
N2 N 1.00529(13) 0.16555(19) 0.39405(6) 0.0179(3) Uani 1 1 d . . .
C1 C 0.71334(17) 0.2731(2) 0.25249(8) 0.0194(3) Uani 1 1 d . . .
C2 C 0.72756(18) 0.2424(2) 0.19171(9) 0.0226(4) Uani 1 1 d . . .
H2 H 0.8017 0.1813 0.1854 0.027 Uiso 1 1 calc R . .
C3 C 0.63620(18) 0.2991(3) 0.14161(8) 0.0247(4) Uani 1 1 d . . .
H3 H 0.6490 0.2783 0.1014 0.030 Uiso 1 1 calc R . .
C4 C 0.52496(18) 0.3868(3) 0.14895(8) 0.0266(4) Uani 1 1 d . . .
H4 H 0.4619 0.4244 0.1141 0.032 Uiso 1 1 calc R . .
C5 C 0.50804(17) 0.4181(2) 0.20741(8) 0.0231(4) Uani 1 1 d . . .
H5 H 0.4323 0.4773 0.2126 0.028 Uiso 1 1 calc R . .
C6 C 0.60045(16) 0.3643(2) 0.25969(8) 0.0192(3) Uani 1 1 d . . .
C7 C 0.57655(16) 0.4055(2) 0.31929(8) 0.0193(3) Uani 1 1 d . . .
H7 H 0.4974 0.4632 0.3198 0.023 Uiso 1 1 calc R . .
C8 C 0.60204(17) 0.4314(2) 0.42583(8) 0.0217(3) Uani 1 1 d . . .
H8A H 0.5270 0.5118 0.4119 0.026 Uiso 1 1 calc R . .
H8B H 0.6690 0.5022 0.4540 0.026 Uiso 1 1 calc R . .
C9 C 0.5639(2) 0.2729(2) 0.45961(9) 0.0245(4) Uani 1 1 d . . .
H9 H 0.6284 0.1886 0.4778 0.029 Uiso 1 1 calc R . .
C10 C 0.4462(2) 0.2435(3) 0.46560(12) 0.0359(5) Uani 1 1 d . . .
H10A H 0.3797 0.3256 0.4479 0.043 Uiso 1 1 calc R . .
H10B H 0.4276 0.1402 0.4876 0.043 Uiso 1 1 calc R . .
C21 C 0.95023(16) 0.2869(2) 0.51336(8) 0.0181(3) Uani 1 1 d . . .
C22 C 0.94614(17) 0.3463(2) 0.57348(8) 0.0227(4) Uani 1 1 d . . .
H22 H 0.8704 0.4020 0.5802 0.027 Uiso 1 1 calc R . .
C23 C 1.04938(18) 0.3250(3) 0.62222(8) 0.0250(4) Uani 1 1 d . . .
H23 H 1.0435 0.3662 0.6618 0.030 Uiso 1 1 calc R . .
C24 C 1.16282(18) 0.2438(2) 0.61450(8) 0.0253(4) Uani 1 1 d . . .
H24 H 1.2334 0.2285 0.6484 0.030 Uiso 1 1 calc R . .
C25 C 1.16973(17) 0.1866(3) 0.55670(8) 0.0234(4) Uani 1 1 d . . .
H25 H 1.2462 0.1306 0.5511 0.028 Uiso 1 1 calc R . .
C26 C 1.06691(16) 0.2086(2) 0.50550(8) 0.0186(3) Uani 1 1 d . . .
C27 C 1.08438(16) 0.1490(2) 0.44657(8) 0.0186(3) Uani 1 1 d . . .
H27 H 1.1634 0.0906 0.4463 0.022 Uiso 1 1 calc R . .
C28 C 1.05192(16) 0.0970(2) 0.34055(8) 0.0199(3) Uani 1 1 d . . .
H28A H 0.9839 0.0232 0.3142 0.024 Uiso 1 1 calc R . .
H28B H 1.1270 0.0173 0.3552 0.024 Uiso 1 1 calc R . .
C29 C 1.08887(19) 0.2489(2) 0.30329(9) 0.0235(4) Uani 1 1 d . . .
H29 H 1.0270 0.3401 0.2883 0.028 Uiso 1 1 calc R . .
C30 C 1.2030(2) 0.2633(3) 0.29011(11) 0.0313(4) Uani 1 1 d . . .
H30A H 1.2668 0.1741 0.3045 0.038 Uiso 1 1 calc R . .
H30B H 1.2211 0.3627 0.2662 0.038 Uiso 1 1 calc R . .

loop_
_atom_site_aniso_label
_atom_site_aniso_U_11
_atom_site_aniso_U_22
_atom_site_aniso_U_33
_atom_site_aniso_U_23
_atom_site_aniso_U_13
_atom_site_aniso_U_12
Cu1 0.01541(13) 0.02307(14) 0.01367(13) 0.00080(7) 0.00356(8) 0.00243(7)
O1 0.0224(6) 0.0427(8) 0.0155(6) 0.0000(5) 0.0033(5) 0.0114(6)
O2 0.0186(6) 0.0364(7) 0.0170(6) -0.0005(5) 0.0037(5) 0.0043(5)
N1 0.0192(7) 0.0194(7) 0.0181(7) -0.0002(5) 0.0062(5) 0.0011(5)
N2 0.0191(7) 0.0183(7) 0.0173(7) 0.0010(5) 0.0061(5) 0.0008(5)
C1 0.0180(8) 0.0221(8) 0.0174(8) 0.0016(6) 0.0026(6) -0.0020(6)
C2 0.0209(9) 0.0280(9) 0.0195(8) -0.0012(6) 0.0057(7) -0.0031(7)
C3 0.0289(9) 0.0277(9) 0.0171(8) 0.0008(7) 0.0044(7) -0.0084(7)
C4 0.0278(9) 0.0266(9) 0.0212(9) 0.0044(7) -0.0035(7) -0.0032(7)
C5 0.0222(8) 0.0221(8) 0.0230(9) 0.0014(6) 0.0007(7) 0.0005(7)
C6 0.0208(8) 0.0173(8) 0.0193(8) 0.0016(6) 0.0042(6) -0.0014(6)
C7 0.0159(7) 0.0199(8) 0.0222(8) -0.0006(6) 0.0045(6) 0.0013(6)
C8 0.0214(8) 0.0249(9) 0.0205(8) -0.0015(6) 0.0086(7) 0.0059(7)
C9 0.0265(9) 0.0277(9) 0.0210(9) -0.0033(7) 0.0092(7) -0.0004(7)
C10 0.0308(11) 0.0425(12) 0.0387(12) -0.0049(9) 0.0171(9) -0.0058(8)
C21 0.0188(8) 0.0204(8) 0.0148(8) 0.0021(6) 0.0029(6) -0.0024(6)
C22 0.0265(9) 0.0241(9) 0.0184(8) 0.0000(6) 0.0071(7) -0.0001(7)
C23 0.0325(10) 0.0243(9) 0.0174(8) -0.0012(6) 0.0041(7) -0.0052(7)
C24 0.0240(9) 0.0302(10) 0.0182(9) 0.0026(7) -0.0026(7) -0.0066(7)
C25 0.0195(8) 0.0266(9) 0.0239(9) 0.0023(7) 0.0042(7) -0.0017(7)
C26 0.0192(8) 0.0194(8) 0.0173(8) 0.0013(6) 0.0040(6) -0.0019(6)
C27 0.0161(7) 0.0183(8) 0.0222(8) 0.0015(6) 0.0057(6) -0.0004(6)
C28 0.0210(8) 0.0222(8) 0.0183(8) 0.0002(6) 0.0083(6) 0.0039(6)
C29 0.0272(9) 0.0243(9) 0.0206(9) 0.0007(6) 0.0087(7) 0.0040(7)
C30 0.0311(11) 0.0316(10) 0.0346(11) -0.0015(8) 0.0147(9) -0.0024(8)

loop_
_atom_type_symbol
_atom_type_description
_atom_type_scat_dispersion_real
_atom_type_scat_dispersion_imag
_atom_type_scat_source
C C 0.0033 0.0016 'International Tables Vol C Tables 4.2.6.8 and 6.1.1.4'
H H 0.0000 0.0000 'International Tables Vol C Tables 4.2.6.8 and 6.1.1.4'
Cu Cu 0.3201 1.2651 'International Tables Vol C Tables 4.2.6.8 and 6.1.1.4'
N N 0.0061 0.0033 'International Tables Vol C Tables 4.2.6.8 and 6.1.1.4'
O O 0.0106 0.0060 'International Tables Vol C Tables 4.2.6.8 and 6.1.1.4'

loop_
_geom_angle_atom_site_label_1
_geom_angle_atom_site_label_2
_geom_angle_atom_site_label_3
_geom_angle
_geom_angle_site_symmetry_1
_geom_angle_site_symmetry_3
_geom_angle_publ_flag
O2 Cu1 O1 176.43(6) . . ?
O2 Cu1 N2 92.57(6) . . ?
O1 Cu1 N2 88.25(6) . . ?
O2 Cu1 N1 88.05(5) . . ?
O1 Cu1 N1 91.19(6) . . ?
N2 Cu1 N1 178.78(6) . . ?
C1 O1 Cu1 130.05(12) . . ?
C21 O2 Cu1 129.86(11) . . ?
C7 N1 C8 115.05(14) . . ?
C7 N1 Cu1 124.44(12) . . ?
C8 N1 Cu1 120.35(10) . . ?
C27 N2 C28 115.41(14) . . ?
C27 N2 Cu1 123.62(11) . . ?
C28 N2 Cu1 120.93(10) . . ?
O1 C1 C2 119.21(16) . . ?
O1 C1 C6 123.45(16) . . ?
C2 C1 C6 117.32(16) . . ?
C3 C2 C1 121.39(18) . . ?
C3 C2 H2 119.3 . . ?
C1 C2 H2 119.3 . . ?
C2 C3 C4 121.02(17) . . ?
C2 C3 H3 119.5 . . ?
C4 C3 H3 119.5 . . ?
C5 C4 C3 119.00(16) . . ?
C5 C4 H4 120.5 . . ?
C3 C4 H4 120.5 . . ?
C4 C5 C6 121.46(17) . . ?
C4 C5 H5 119.3 . . ?
C6 C5 H5 119.3 . . ?
C5 C6 C1 119.79(16) . . ?
C5 C6 C7 117.96(15) . . ?
C1 C6 C7 122.25(15) . . ?
N1 C7 C6 126.87(15) . . ?
N1 C7 H7 116.6 . . ?
C6 C7 H7 116.6 . . ?
N1 C8 C9 111.56(14) . . ?
N1 C8 H8A 109.3 . . ?
C9 C8 H8A 109.3 . . ?
N1 C8 H8B 109.3 . . ?
C9 C8 H8B 109.3 . . ?
H8A C8 H8B 108.0 . . ?
C10 C9 C8 123.79(19) . . ?
C10 C9 H9 118.1 . . ?
C8 C9 H9 118.1 . . ?
C9 C10 H10A 120.0 . . ?
C9 C10 H10B 120.0 . . ?
H10A C10 H10B 120.0 . . ?
O2 C21 C22 119.32(15) . . ?
O2 C21 C26 123.67(15) . . ?
C22 C21 C26 117.01(15) . . ?
C23 C22 C21 121.52(17) . . ?
C23 C22 H22 119.2 . . ?
C21 C22 H22 119.2 . . ?
C22 C23 C24 121.20(16) . . ?
C22 C23 H23 119.4 . . ?
C24 C23 H23 119.4 . . ?
C25 C24 C23 118.46(16) . . ?
C25 C24 H24 120.8 . . ?
C23 C24 H24 120.8 . . ?
C24 C25 C26 122.04(17) . . ?
C24 C25 H25 119.0 . . ?
C26 C25 H25 119.0 . . ?
C25 C26 C21 119.73(16) . . ?
C25 C26 C27 118.01(15) . . ?
C21 C26 C27 122.27(15) . . ?
N2 C27 C26 127.55(15) . . ?
N2 C27 H27 116.2 . . ?
C26 C27 H27 116.2 . . ?
N2 C28 C29 111.84(14) . . ?
N2 C28 H28A 109.2 . . ?
C29 C28 H28A 109.2 . . ?
N2 C28 H28B 109.2 . . ?
C29 C28 H28B 109.2 . . ?
H28A C28 H28B 107.9 . . ?
C30 C29 C28 123.66(18) . . ?
C30 C29 H29 118.2 . . ?
C28 C29 H29 118.2 . . ?
C29 C30 H30A 120.0 . . ?
C29 C30 H30B 120.0 . . ?
H30A C30 H30B 120.0 . . ?

loop_
_geom_bond_atom_site_label_1
_geom_bond_atom_site_label_2
_geom_bond_distance
_geom_bond_site_symmetry_2
_geom_bond_publ_flag
Cu1 O2 1.8899(13) . ?
Cu1 O1 1.8980(13) . ?
Cu1 N2 2.0007(14) . ?
Cu1 N1 2.0126(14) . ?
O1 C1 1.303(2) . ?
O2 C21 1.302(2) . ?
N1 C7 1.291(2) . ?
N1 C8 1.481(2) . ?
N2 C27 1.290(2) . ?
N2 C28 1.482(2) . ?
C1 C2 1.417(3) . ?
C1 C6 1.423(2) . ?
C2 C3 1.376(3) . ?
C2 H2 0.9500 . ?
C3 C4 1.397(3) . ?
C3 H3 0.9500 . ?
C4 C5 1.376(3) . ?
C4 H4 0.9500 . ?
C5 C6 1.408(2) . ?
C5 H5 0.9500 . ?
C6 C7 1.442(2) . ?
C7 H7 0.9500 . ?
C8 C9 1.494(3) . ?
C8 H8A 0.9900 . ?
C8 H8B 0.9900 . ?
C9 C10 1.316(3) . ?
C9 H9 0.9500 . ?
C10 H10A 0.9500 . ?
C10 H10B 0.9500 . ?
C21 C22 1.421(2) . ?
C21 C26 1.422(2) . ?
C22 C23 1.376(3) . ?
C22 H22 0.9500 . ?
C23 C24 1.399(3) . ?
C23 H23 0.9500 . ?
C24 C25 1.375(3) . ?
C24 H24 0.9500 . ?
C25 C26 1.409(2) . ?
C25 H25 0.9500 . ?
C26 C27 1.438(2) . ?
C27 H27 0.9500 . ?
C28 C29 1.498(2) . ?
C28 H28A 0.9900 . ?
C28 H28B 0.9900 . ?
C29 C30 1.325(3) . ?
C29 H29 0.9500 . ?
C30 H30A 0.9500 . ?
C30 H30B 0.9500 . ?
